data_1519223
loop_
_publ_author_name
'Hursthouse, Michael B.'
'Coles, Simon J.'
'Desvergne, J. -P.'
'Bouas-Laurent, H.'
'Tucker, J. H. R.'
'McSkimming, G.'
'Light, Mark E.'

_publ_section_title
;
 4,13-bis(2-(9-Anthryloxy)ethyl)-4,13-diazonia-[18]crown-6
 bis(trifluoroacetate) monohydrate
;
_journal_name_full 'Crystal Structure Report Archive'
_journal_page_first 92
_journal_year 1999
_chemical_formula_sum 'C48 H52 F6 N2 O11'
_chemical_formula_weight 946.92
_space_group_IT_number 2
_symmetry_cell_setting triclinic
_symmetry_space_group_name_Hall '-P 1'
_symmetry_space_group_name_H-M 'P -1'
_atom_sites_solution_hydrogens geom
_atom_sites_solution_primary direct
_atom_sites_solution_secondary difmap
_cell_angle_alpha 68.61(3)
_cell_angle_beta 83.13(3)
_cell_angle_gamma 80.13(3)
_cell_formula_units_Z 2
_cell_length_a 11.352(2)
_cell_length_b 12.894(3)
_cell_length_c 17.223(3)
_cell_measurement_reflns_used 75107
_cell_measurement_temperature 293(2)
_cell_measurement_theta_max 27.47
_cell_measurement_theta_min 2.16
_cell_volume 2308.1(9)
_computing_cell_refinement 'DENZO (Otwinowski & Minor, 1997) & COLLECT (Hooft, 1998)'
_computing_data_collection 'COLLECT (Hooft, 1998)'
_computing_data_reduction 'DENZO (Otwinowski & Minor, 1997) & COLLECT (Hooft, 1998)'
_computing_structure_refinement 'SHELXL-97 (Sheldrick, 1997)'
_computing_structure_solution 'SHELXS-97 (Sheldrick, 1990)'
_diffrn_ambient_temperature 293(2)
_diffrn_detector_area_resol_mean 9.091
_diffrn_measured_fraction_theta_full 0.996
_diffrn_measured_fraction_theta_max 0.996
_diffrn_measurement_device_type 'Bruker-Nonius KappaCCD'
_diffrn_measurement_method '\F & \w scans'
_diffrn_radiation_monochromator graphite
_diffrn_radiation_source 'Bruker-Nonius FR591 rotating anode'
_diffrn_radiation_type MoK\a
_diffrn_radiation_wavelength 0.71073
_diffrn_reflns_av_R_equivalents 0.0630
_diffrn_reflns_av_sigmaI/netI 0.0379
_diffrn_reflns_limit_h_max 14
_diffrn_reflns_limit_h_min -14
_diffrn_reflns_limit_k_max 16
_diffrn_reflns_limit_k_min -16
_diffrn_reflns_limit_l_max 22
_diffrn_reflns_limit_l_min -22
_diffrn_reflns_number 75107
_diffrn_reflns_theta_full 27.47
_diffrn_reflns_theta_max 27.47
_diffrn_reflns_theta_min 2.16
_exptl_absorpt_coefficient_mu 0.112
_exptl_absorpt_correction_type multi-scan
_exptl_absorpt_process_details 'SORTAV Blessing (1997)'
_exptl_crystal_colour yellow
_exptl_crystal_density_diffrn 1.362
_exptl_crystal_density_method 'not measured'
_exptl_crystal_description block
_exptl_crystal_F_000 992
_exptl_crystal_size_max 0.20
_exptl_crystal_size_mid 0.15
_exptl_crystal_size_min 0.10
_refine_diff_density_max 0.561
_refine_diff_density_min -0.719
_refine_diff_density_rms 0.059
_refine_ls_extinction_method none
_refine_ls_goodness_of_fit_ref 1.246
_refine_ls_hydrogen_treatment mixed
_refine_ls_matrix_type full
_refine_ls_number_parameters 622
_refine_ls_number_reflns 10538
_refine_ls_number_restraints 0
_refine_ls_restrained_S_all 1.246
_refine_ls_R_factor_all 0.0884
_refine_ls_R_factor_gt 0.0595
_refine_ls_shift/su_max 0.048
_refine_ls_shift/su_mean 0.003
_refine_ls_structure_factor_coef Fsqd
_refine_ls_weighting_scheme 'calc w=1/[\s^2^(Fo^2^)+(0.1000P)^2^+0.0000P] where P=(Fo^2^+2Fc^2^)/3'
_refine_ls_wR_factor_gt 0.1684
_refine_ls_wR_factor_ref 0.1843
_reflns_number_gt 7412
_reflns_number_total 10538
_reflns_threshold_expression >2sigma(I)
_cod_data_source_file eCrystal-92.cif
_cod_data_source_block 99src152
_cod_depositor_comments
;
Citation :
Hursthouse, Michael B. and Coles, Simon J. and Desvergne, J. -P. and 
Bouas-Laurent, H. and Tucker, J. H. R. and McSkimming, G. and 
Light, Mark E. (1999) 
University of Southampton, Crystal Structure Report Archive. 
(doi:10.5258/ecrystals/92)

More at:
http://ecrystals.chem.soton.ac.uk/92/

The following automatic conversions were performed:

'_symmetry_cell_setting' value 'Triclinic' changed to 'triclinic'
according to the built-in table from CIF Core dictionary named
'cif_core.dic' version 2.4.1 from 2010-06-29.

Automatic conversion script
Id: cif_fix_values 3105 2015-03-04 15:46:00Z robertas 
;
_cod_original_cell_volume 2308.1(8)
_cod_original_sg_symbol_H-M P-1
_cod_database_code 1519223

loop_
_symmetry_equiv_pos_as_xyz
'x, y, z'
'-x, -y, -z'

loop_
_atom_site_label
_atom_site_type_symbol
_atom_site_fract_x
_atom_site_fract_y
_atom_site_fract_z
_atom_site_U_iso_or_equiv
_atom_site_adp_type
_atom_site_occupancy
_atom_site_calc_flag
_atom_site_refinement_flags
_atom_site_disorder_assembly
_atom_site_disorder_group
O1 O 0.33356(13) 0.19134(11) 0.01881(8) 0.0359(3) Uani 1 d . . .
O2 O 0.07446(12) 0.33072(12) -0.10202(8) 0.0400(3) Uani 1 d . . .
O3 O -0.12758(12) 0.38829(11) -0.00986(9) 0.0385(3) Uani 1 d . . .
O4 O 0.23186(11) 0.20922(10) 0.55338(8) 0.0292(3) Uani 1 d . . .
O5 O 0.37945(11) -0.08620(10) 0.45490(8) 0.0305(3) Uani 1 d . . .
O6 O 0.49665(11) 0.02825(10) 0.30501(8) 0.0291(3) Uani 1 d . . .
N1 N 0.26511(17) 0.44281(14) -0.07671(10) 0.0343(4) Uani 1 d . . .
H1 H 0.2246(19) -0.1165(17) 0.6385(13) 0.039(6) Uiso 1 d . . .
N2 N 0.30865(13) -0.09806(12) 0.63800(9) 0.0246(3) Uani 1 d . . .
H2 H 0.332(2) 0.453(2) -0.0735(16) 0.049(7) Uiso 1 d . . .
C1 C 0.32363(19) 0.27898(16) 0.05355(12) 0.0356(4) Uani 1 d . . .
H1A H 0.4002 0.3063 0.0458 0.043 Uiso 1 calc R . .
H1B H 0.3026 0.2488 0.1131 0.043 Uiso 1 calc R . .
C2 C 0.22925(18) 0.37493(16) 0.01168(12) 0.0348(4) Uani 1 d . . .
H2A H 0.1564 0.3448 0.0121 0.042 Uiso 1 calc R . .
H2B H 0.2115 0.4243 0.0439 0.042 Uiso 1 calc R . .
C3 C 0.27186(18) 0.38210(18) -0.13787(12) 0.0383(5) Uani 1 d . . .
H3A H 0.3249 0.4167 -0.1855 0.046 Uiso 1 calc R . .
H3B H 0.3075 0.3048 -0.1112 0.046 Uiso 1 calc R . .
C4 C 0.15438(18) 0.38177(18) -0.16918(12) 0.0404(5) Uani 1 d . . .
H4A H 0.1198 0.4584 -0.1991 0.049 Uiso 1 calc R . .
H4B H 0.1672 0.3410 -0.2077 0.049 Uiso 1 calc R . .
C5 C -0.04399(19) 0.34533(19) -0.12758(14) 0.0431(5) Uani 1 d . . .
H5A H -0.0471 0.2994 -0.1609 0.052 Uiso 1 calc R . .
H5B H -0.0679 0.4234 -0.1612 0.052 Uiso 1 calc R . .
C6 C -0.12602(19) 0.31116(17) -0.05134(15) 0.0426(5) Uani 1 d . . .
H6A H -0.2060 0.3126 -0.0665 0.051 Uiso 1 calc R . .
H6B H -0.0979 0.2355 -0.0151 0.051 Uiso 1 calc R . .
C7 C -0.20471(19) 0.36697(18) 0.06326(14) 0.0445(5) Uani 1 d . . .
H7A H -0.1859 0.2895 0.0999 0.053 Uiso 1 calc R . .
H7B H -0.2872 0.3788 0.0488 0.053 Uiso 1 calc R . .
C8 C -0.18896(19) 0.44530(17) 0.10710(13) 0.0409(5) Uani 1 d . . .
H8A H -0.2078 0.4096 0.1665 0.049 Uiso 1 calc R . .
H8B H -0.1055 0.4569 0.0997 0.049 Uiso 1 calc R . .
C9 C 0.35874(18) 0.08365(15) 0.07489(11) 0.0313(4) Uani 1 d . . .
C10 C 0.47828(17) 0.03688(16) 0.09008(12) 0.0325(4) Uani 1 d . . .
C11 C 0.57697(19) 0.09558(18) 0.04884(13) 0.0400(5) Uani 1 d . . .
H11 H 0.5630 0.1679 0.0098 0.048 Uiso 1 calc R . .
C12 C 0.6908(2) 0.0464(2) 0.06640(16) 0.0512(6) Uani 1 d . . .
H12 H 0.7546 0.0847 0.0385 0.061 Uiso 1 calc R . .
C13 C 0.7140(2) -0.0639(2) 0.12742(17) 0.0555(6) Uani 1 d . . .
H13 H 0.7925 -0.0961 0.1397 0.067 Uiso 1 calc R . .
C14 C 0.6233(2) -0.1215(2) 0.16714(15) 0.0484(6) Uani 1 d . . .
H14 H 0.6401 -0.1927 0.2072 0.058 Uiso 1 calc R . .
C15 C 0.50142(19) -0.07590(16) 0.14936(12) 0.0363(5) Uani 1 d . . .
C16 C 0.4069(2) -0.13515(16) 0.18677(12) 0.0384(5) Uani 1 d . . .
H16 H 0.4229 -0.2083 0.2243 0.046 Uiso 1 calc R . .
C17 C 0.28860(19) -0.08915(16) 0.17025(12) 0.0367(5) Uani 1 d . . .
C18 C 0.1894(2) -0.1482(2) 0.21060(15) 0.0502(6) Uani 1 d . . .
H18 H 0.2038 -0.2215 0.2480 0.060 Uiso 1 calc R . .
C19 C 0.0752(2) -0.0991(2) 0.19523(18) 0.0601(7) Uani 1 d . . .
H19 H 0.0122 -0.1384 0.2233 0.072 Uiso 1 calc R . .
C20 C 0.0509(2) 0.0109(2) 0.13709(18) 0.0578(6) Uani 1 d . . .
H20 H -0.0281 0.0431 0.1266 0.069 Uiso 1 calc R . .
C21 C 0.1410(2) 0.07031(19) 0.09645(15) 0.0441(5) Uani 1 d . . .
H21 H 0.1234 0.1422 0.0574 0.053 Uiso 1 calc R . .
C22 C 0.26295(18) 0.02370(16) 0.11282(12) 0.0340(4) Uani 1 d . . .
C23 C 0.24422(17) 0.10364(14) 0.62148(11) 0.0287(4) Uani 1 d . . .
H23A H 0.1664 0.0820 0.6453 0.034 Uiso 1 calc R . .
H23B H 0.2885 0.1075 0.6649 0.034 Uiso 1 calc R . .
C24 C 0.31257(16) 0.02139(14) 0.58237(11) 0.0260(4) Uani 1 d . . .
H24A H 0.2787 0.0341 0.5300 0.031 Uiso 1 calc R . .
H24B H 0.3954 0.0350 0.5701 0.031 Uiso 1 calc R . .
C25 C 0.38441(16) -0.18024(14) 0.60211(11) 0.0262(4) Uani 1 d . . .
H25A H 0.4660 -0.1630 0.5911 0.031 Uiso 1 calc R . .
H25B H 0.3857 -0.2556 0.6431 0.031 Uiso 1 calc R . .
C26 C 0.33918(16) -0.17740(15) 0.52258(11) 0.0285(4) Uani 1 d . . .
H26A H 0.3688 -0.2475 0.5134 0.034 Uiso 1 calc R . .
H26B H 0.2523 -0.1686 0.5268 0.034 Uiso 1 calc R . .
C27 C 0.33682(16) -0.07278(16) 0.37700(11) 0.0300(4) Uani 1 d . . .
H27A H 0.2506 -0.0712 0.3822 0.036 Uiso 1 calc R . .
H27B H 0.3730 -0.1351 0.3594 0.036 Uiso 1 calc R . .
C28 C 0.36954(16) 0.03518(15) 0.31450(12) 0.0306(4) Uani 1 d . . .
H28A H 0.3377 0.0488 0.2613 0.037 Uiso 1 calc R . .
H28B H 0.3357 0.0970 0.3333 0.037 Uiso 1 calc R . .
C29 C 0.53551(18) 0.13321(15) 0.25832(12) 0.0319(4) Uani 1 d . . .
H29A H 0.4878 0.1917 0.2759 0.038 Uiso 1 calc R . .
H29B H 0.5255 0.1516 0.1994 0.038 Uiso 1 calc R . .
C30 C 0.33510(16) -0.12711(15) 0.72811(11) 0.0288(4) Uani 1 d . . .
H30A H 0.2884 -0.0711 0.7488 0.035 Uiso 1 calc R . .
H30B H 0.3090 -0.1991 0.7609 0.035 Uiso 1 calc R . .
C31 C 0.19248(16) 0.30054(14) 0.57886(11) 0.0260(4) Uani 1 d . . .
C32 C 0.06992(16) 0.33703(14) 0.58457(11) 0.0259(4) Uani 1 d . . .
C33 C -0.01797(17) 0.28307(15) 0.56672(12) 0.0315(4) Uani 1 d . . .
H33 H 0.0055 0.2202 0.5513 0.038 Uiso 1 calc R . .
C34 C -0.13599(18) 0.32388(17) 0.57235(13) 0.0364(5) Uani 1 d . . .
H34 H -0.1925 0.2883 0.5604 0.044 Uiso 1 calc R . .
C35 C -0.17493(17) 0.41848(17) 0.59574(12) 0.0353(4) Uani 1 d . . .
H35 H -0.2564 0.4444 0.5992 0.042 Uiso 1 calc R . .
C36 C -0.09479(16) 0.47220(16) 0.61325(11) 0.0307(4) Uani 1 d . . .
H36 H -0.1219 0.5343 0.6291 0.037 Uiso 1 calc R . .
C37 C 0.03112(15) 0.43462(14) 0.60774(11) 0.0266(4) Uani 1 d . . .
C38 C 0.11550(16) 0.49023(14) 0.62299(11) 0.0265(4) Uani 1 d . . .
H38 H 0.0899 0.5534 0.6377 0.032 Uiso 1 calc R . .
C39 C 0.23808(15) 0.45288(14) 0.61662(11) 0.0247(4) Uani 1 d . . .
C40 C 0.32548(16) 0.50947(15) 0.63222(12) 0.0301(4) Uani 1 d . . .
H40 H 0.3006 0.5719 0.6480 0.036 Uiso 1 calc R . .
C41 C 0.44441(17) 0.47325(17) 0.62437(13) 0.0350(4) Uani 1 d . . .
H41 H 0.5002 0.5109 0.6347 0.042 Uiso 1 calc R . .
C42 C 0.48372(17) 0.37805(16) 0.60044(13) 0.0349(4) Uani 1 d . . .
H42 H 0.5653 0.3544 0.5946 0.042 Uiso 1 calc R . .
C43 C 0.40383(16) 0.32088(15) 0.58598(12) 0.0312(4) Uani 1 d . . .
H43 H 0.4313 0.2582 0.5710 0.037 Uiso 1 calc R . .
C44 C 0.27819(15) 0.35617(14) 0.59358(11) 0.0252(4) Uani 1 d . . .
C45 C 1.0603(2) 0.2476(2) 0.2848(2) 0.0622(8) Uani 1 d . . .
C46 C 0.93480(18) 0.21725(16) 0.31312(12) 0.0349(4) Uani 1 d . . .
C47 C 0.36452(18) 0.46455(18) 0.21248(14) 0.0394(5) Uani 1 d . . .
C48 C 0.48809(19) 0.46469(16) 0.17046(13) 0.0366(5) Uani 1 d . . .
F1 F 1.12680(15) 0.1867(2) 0.25001(17) 0.1118(8) Uani 1 d . . .
F2 F 1.06340(19) 0.35414(19) 0.2551(3) 0.1512(14) Uani 1 d . . .
F3 F 1.12497(18) 0.2292(3) 0.35110(19) 0.1135(14) Uani 0.780(5) d P . .
F3' F 1.0548(5) 0.3011(8) 0.1907(5) 0.088(4) Uani 0.220(5) d P . .
F4 F 0.31651(13) 0.56600(13) 0.21553(11) 0.0706(4) Uani 1 d . . .
F5 F 0.28808(13) 0.43969(17) 0.17092(11) 0.0824(6) Uani 1 d . . .
F6 F 0.35610(12) 0.39455(13) 0.29150(9) 0.0643(4) Uani 1 d . . .
O7 O 0.85211(12) 0.29581(12) 0.29873(10) 0.0463(4) Uani 1 d . . .
O8 O 0.92754(14) 0.11501(13) 0.34928(11) 0.0536(4) Uani 1 d . . .
O9 O 0.49871(14) 0.53648(15) 0.10043(10) 0.0553(4) Uani 1 d . . .
O10 O 0.56843(13) 0.39512(12) 0.21291(11) 0.0505(4) Uani 1 d . . .
O11 O 0.9340(4) 0.0411(5) 0.5211(3) 0.146(2) Uani 0.60 d P . .

loop_
_atom_site_aniso_label
_atom_site_aniso_U_11
_atom_site_aniso_U_22
_atom_site_aniso_U_33
_atom_site_aniso_U_23
_atom_site_aniso_U_13
_atom_site_aniso_U_12
O1 0.0560(8) 0.0258(7) 0.0244(7) -0.0075(5) -0.0052(6) -0.0024(6)
O2 0.0382(8) 0.0445(8) 0.0309(7) -0.0094(6) -0.0009(6) 0.0017(6)
O3 0.0409(8) 0.0310(7) 0.0414(8) -0.0122(6) 0.0099(6) -0.0091(6)
O4 0.0398(7) 0.0202(6) 0.0283(7) -0.0102(5) -0.0037(5) -0.0011(5)
O5 0.0391(7) 0.0324(7) 0.0242(6) -0.0113(6) -0.0021(5) -0.0126(6)
O6 0.0320(7) 0.0235(6) 0.0310(7) -0.0078(5) -0.0037(5) -0.0044(5)
N1 0.0342(9) 0.0307(9) 0.0287(9) -0.0039(7) 0.0057(7) 0.0005(7)
N2 0.0302(8) 0.0218(7) 0.0229(7) -0.0090(6) 0.0007(6) -0.0054(6)
C1 0.0520(12) 0.0270(10) 0.0279(10) -0.0094(8) -0.0036(9) -0.0057(8)
C2 0.0432(11) 0.0313(10) 0.0241(9) -0.0065(8) 0.0056(8) -0.0031(8)
C3 0.0418(11) 0.0389(11) 0.0240(10) -0.0060(8) 0.0060(8) 0.0041(9)
C4 0.0471(12) 0.0400(11) 0.0257(10) -0.0074(9) 0.0003(9) 0.0055(9)
C5 0.0433(12) 0.0464(12) 0.0440(12) -0.0219(10) -0.0085(10) -0.0001(9)
C6 0.0441(12) 0.0323(11) 0.0541(13) -0.0168(10) -0.0071(10) -0.0060(9)
C7 0.0430(12) 0.0309(11) 0.0469(13) -0.0042(9) 0.0133(10) -0.0045(9)
C8 0.0432(11) 0.0327(11) 0.0323(11) -0.0018(9) 0.0057(9) 0.0055(9)
C9 0.0472(11) 0.0256(9) 0.0208(9) -0.0085(7) -0.0045(8) -0.0024(8)
C10 0.0427(11) 0.0339(10) 0.0268(10) -0.0186(8) -0.0029(8) -0.0028(8)
C11 0.0496(12) 0.0399(11) 0.0379(11) -0.0231(10) 0.0013(9) -0.0072(9)
C12 0.0452(13) 0.0659(16) 0.0580(15) -0.0408(13) 0.0051(11) -0.0117(11)
C13 0.0473(13) 0.0624(16) 0.0660(16) -0.0385(14) -0.0124(12) 0.0106(12)
C14 0.0601(14) 0.0439(13) 0.0463(13) -0.0264(11) -0.0143(11) 0.0104(11)
C15 0.0518(12) 0.0324(10) 0.0293(10) -0.0190(9) -0.0083(9) 0.0044(9)
C16 0.0619(13) 0.0253(10) 0.0268(10) -0.0084(8) -0.0069(9) -0.0017(9)
C17 0.0569(13) 0.0313(10) 0.0244(10) -0.0117(8) -0.0027(9) -0.0087(9)
C18 0.0745(17) 0.0374(12) 0.0397(12) -0.0109(10) 0.0031(11) -0.0208(11)
C19 0.0597(16) 0.0599(16) 0.0652(17) -0.0235(14) 0.0108(13) -0.0272(13)
C20 0.0498(14) 0.0571(16) 0.0704(17) -0.0250(14) -0.0045(12) -0.0114(12)
C21 0.0491(12) 0.0387(11) 0.0473(13) -0.0162(10) -0.0102(10) -0.0063(9)
C22 0.0462(11) 0.0320(10) 0.0270(10) -0.0133(8) -0.0047(8) -0.0059(8)
C23 0.0365(10) 0.0214(9) 0.0268(9) -0.0073(7) -0.0024(8) -0.0025(7)
C24 0.0317(9) 0.0208(8) 0.0256(9) -0.0077(7) -0.0025(7) -0.0041(7)
C25 0.0291(9) 0.0222(9) 0.0283(9) -0.0108(7) 0.0015(7) -0.0041(7)
C26 0.0353(10) 0.0245(9) 0.0288(9) -0.0118(8) 0.0015(8) -0.0089(7)
C27 0.0334(10) 0.0327(10) 0.0286(9) -0.0154(8) -0.0049(8) -0.0047(8)
C28 0.0335(10) 0.0293(10) 0.0297(10) -0.0112(8) -0.0074(8) -0.0006(8)
C29 0.0467(11) 0.0238(9) 0.0248(9) -0.0062(7) -0.0070(8) -0.0062(8)
C30 0.0394(10) 0.0247(9) 0.0206(9) -0.0062(7) 0.0022(7) -0.0071(7)
C31 0.0353(10) 0.0188(8) 0.0230(9) -0.0063(7) -0.0040(7) -0.0024(7)
C32 0.0324(9) 0.0212(8) 0.0220(9) -0.0034(7) -0.0048(7) -0.0053(7)
C33 0.0381(10) 0.0249(9) 0.0310(10) -0.0066(8) -0.0046(8) -0.0088(8)
C34 0.0350(10) 0.0376(11) 0.0363(11) -0.0068(9) -0.0059(8) -0.0155(8)
C35 0.0277(9) 0.0387(11) 0.0344(10) -0.0072(9) 0.0000(8) -0.0057(8)
C36 0.0291(9) 0.0307(10) 0.0283(10) -0.0074(8) 0.0018(8) -0.0025(8)
C37 0.0303(9) 0.0248(9) 0.0207(8) -0.0035(7) -0.0010(7) -0.0039(7)
C38 0.0331(9) 0.0219(9) 0.0234(9) -0.0072(7) -0.0021(7) -0.0025(7)
C39 0.0302(9) 0.0215(8) 0.0207(8) -0.0048(7) -0.0024(7) -0.0046(7)
C40 0.0366(10) 0.0259(9) 0.0296(10) -0.0104(8) -0.0016(8) -0.0077(7)
C41 0.0325(10) 0.0369(11) 0.0386(11) -0.0138(9) -0.0034(8) -0.0107(8)
C42 0.0270(9) 0.0340(10) 0.0426(11) -0.0129(9) -0.0023(8) -0.0024(8)
C43 0.0310(10) 0.0266(9) 0.0349(10) -0.0109(8) -0.0029(8) -0.0002(7)
C44 0.0298(9) 0.0219(8) 0.0227(8) -0.0062(7) -0.0034(7) -0.0026(7)
C45 0.0353(12) 0.0364(13) 0.104(2) -0.0189(14) 0.0128(14) -0.0009(10)
C46 0.0412(11) 0.0291(10) 0.0333(10) -0.0086(8) -0.0044(9) -0.0059(8)
C47 0.0382(11) 0.0424(12) 0.0413(12) -0.0175(10) -0.0070(9) -0.0060(9)
C48 0.0481(12) 0.0244(10) 0.0358(11) -0.0117(9) 0.0073(9) -0.0053(8)
F1 0.0515(10) 0.155(2) 0.166(2) -0.1094(19) 0.0348(11) -0.0193(11)
F2 0.0755(15) 0.0739(15) 0.277(4) -0.041(2) 0.0572(19) -0.0336(11)
F3 0.0384(12) 0.209(4) 0.143(3) -0.112(3) -0.0062(13) -0.0358(15)
F3' 0.023(3) 0.113(7) 0.054(5) 0.039(4) 0.020(3) 0.015(3)
F4 0.0616(9) 0.0649(10) 0.0799(11) -0.0330(8) 0.0118(8) 0.0116(7)
F5 0.0477(8) 0.1368(16) 0.0881(12) -0.0603(12) -0.0075(8) -0.0310(9)
F6 0.0514(8) 0.0762(10) 0.0512(9) -0.0083(8) 0.0116(6) -0.0132(7)
O7 0.0354(8) 0.0422(9) 0.0551(10) -0.0128(7) -0.0010(7) 0.0004(7)
O8 0.0431(9) 0.0375(9) 0.0708(11) -0.0077(8) -0.0059(8) -0.0050(7)
O9 0.0465(9) 0.0627(11) 0.0400(9) -0.0028(8) -0.0006(7) 0.0012(8)
O10 0.0367(8) 0.0359(8) 0.0611(10) 0.0011(7) -0.0002(7) -0.0010(6)
O11 0.103(3) 0.175(5) 0.097(3) -0.003(3) -0.009(3) 0.051(3)

loop_
_atom_type_symbol
_atom_type_description
_atom_type_scat_dispersion_real
_atom_type_scat_dispersion_imag
_atom_type_scat_source
C C 0.0033 0.0016 'International Tables Vol C Tables 4.2.6.8 and 6.1.1.4'
H H 0.0000 0.0000 'International Tables Vol C Tables 4.2.6.8 and 6.1.1.4'
N N 0.0061 0.0033 'International Tables Vol C Tables 4.2.6.8 and 6.1.1.4'
O O 0.0106 0.0060 'International Tables Vol C Tables 4.2.6.8 and 6.1.1.4'
F F 0.0171 0.0103 'International Tables Vol C Tables 4.2.6.8 and 6.1.1.4'

loop_
_geom_angle_atom_site_label_1
_geom_angle_atom_site_label_2
_geom_angle_atom_site_label_3
_geom_angle
_geom_angle_site_symmetry_1
_geom_angle_site_symmetry_3
C9 O1 C1 114.98(13) . .
C4 O2 C5 112.07(15) . .
C7 O3 C6 113.59(16) . .
C31 O4 C23 113.29(13) . .
C26 O5 C27 113.62(13) . .
C29 O6 C28 112.59(14) . .
C8 N1 C2 112.07(15) 2_565 .
C8 N1 C3 110.99(16) 2_565 .
C2 N1 C3 114.45(16) . .
C24 N2 C25 112.45(14) . .
C24 N2 C30 116.21(13) . .
C25 N2 C30 110.27(13) . .
O1 C1 C2 110.48(15) . .
N1 C2 C1 113.77(16) . .
C4 C3 N1 115.23(17) . .
O2 C4 C3 110.53(16) . .
O2 C5 C6 108.19(17) . .
O3 C6 C5 107.62(16) . .
O3 C7 C8 108.99(17) . .
N1 C8 C7 114.03(18) 2_565 .
O1 C9 C22 118.15(17) . .
O1 C9 C10 119.38(18) . .
C22 C9 C10 122.44(17) . .
C9 C10 C11 122.88(18) . .
C9 C10 C15 117.94(19) . .
C11 C10 C15 119.18(18) . .
C12 C11 C10 120.3(2) . .
C11 C12 C13 120.6(2) . .
C14 C13 C12 120.5(2) . .
C13 C14 C15 121.6(2) . .
C16 C15 C14 122.7(2) . .
C16 C15 C10 119.61(18) . .
C14 C15 C10 117.7(2) . .
C15 C16 C17 122.22(18) . .
C16 C17 C18 122.87(19) . .
C16 C17 C22 119.29(19) . .
C18 C17 C22 117.8(2) . .
C19 C18 C17 121.2(2) . .
C18 C19 C20 120.6(2) . .
C21 C20 C19 120.8(2) . .
C20 C21 C22 120.7(2) . .
C9 C22 C21 122.67(18) . .
C9 C22 C17 118.47(18) . .
C21 C22 C17 118.85(19) . .
O4 C23 C24 104.23(14) . .
N2 C24 C23 112.27(15) . .
C26 C25 N2 112.85(14) . .
O5 C26 C25 109.10(14) . .
O5 C27 C28 107.98(14) . .
O6 C28 C27 108.83(14) . .
O6 C29 C30 109.22(14) . 2_656
C29 C30 N2 114.47(15) 2_656 .
O4 C31 C32 119.10(15) . .
O4 C31 C44 118.39(15) . .
C32 C31 C44 122.42(16) . .
C31 C32 C33 122.76(16) . .
C31 C32 C37 118.28(15) . .
C33 C32 C37 118.95(16) . .
C34 C33 C32 119.80(18) . .
C33 C34 C35 121.71(17) . .
C36 C35 C34 120.50(18) . .
C35 C36 C37 120.87(18) . .
C38 C37 C36 122.03(17) . .
C38 C37 C32 119.80(16) . .
C36 C37 C32 118.17(16) . .
C37 C38 C39 121.22(16) . .
C38 C39 C44 119.72(16) . .
C38 C39 C40 121.61(16) . .
C44 C39 C40 118.66(16) . .
C41 C40 C39 120.91(17) . .
C40 C41 C42 120.17(17) . .
C43 C42 C41 120.94(17) . .
C42 C43 C44 120.62(17) . .
C31 C44 C43 122.75(16) . .
C31 C44 C39 118.55(16) . .
C43 C44 C39 118.69(16) . .
F1 C45 F2 118.7(3) . .
F1 C45 F3 100.1(2) . .
F2 C45 F3 94.5(3) . .
F1 C45 F3' 70.0(4) . .
F2 C45 F3' 65.1(4) . .
F3 C45 F3' 145.4(4) . .
F1 C45 C46 115.7(2) . .
F2 C45 C46 113.2(2) . .
F3 C45 C46 111.1(2) . .
F3' C45 C46 102.8(3) . .
O7 C46 O8 127.4(2) . .
O7 C46 C45 116.65(18) . .
O8 C46 C45 115.97(18) . .
F6 C47 F5 106.96(18) . .
F6 C47 F4 104.58(18) . .
F5 C47 F4 104.69(18) . .
F6 C47 C48 115.53(17) . .
F5 C47 C48 111.65(18) . .
F4 C47 C48 112.60(18) . .
O9 C48 O10 128.3(2) . .
O9 C48 C47 115.97(19) . .
O10 C48 C47 115.66(18) . .
C45 F1 F3' 62.6(4) . .
C45 F2 F3' 64.9(3) . .
C45 F3' F2 50.0(3) . .
C45 F3' F1 47.3(2) . .
F2 F3' F1 88.7(4) . .

loop_
_geom_bond_atom_site_label_1
_geom_bond_atom_site_label_2
_geom_bond_distance
_geom_bond_site_symmetry_2
O1 C9 1.376(2) .
O1 C1 1.443(2) .
O2 C4 1.412(3) .
O2 C5 1.425(2) .
O3 C7 1.412(3) .
O3 C6 1.417(2) .
O4 C31 1.389(2) .
O4 C23 1.435(2) .
O5 C26 1.417(2) .
O5 C27 1.422(2) .
O6 C29 1.414(2) .
O6 C28 1.424(2) .
N1 C8 1.494(2) 2_565
N1 C2 1.500(2) .
N1 C3 1.513(3) .
N2 C24 1.493(2) .
N2 C25 1.511(2) .
N2 C30 1.513(2) .
C1 C2 1.509(3) .
C3 C4 1.498(3) .
C5 C6 1.487(3) .
C7 C8 1.508(3) .
C8 N1 1.494(2) 2_565
C9 C22 1.399(3) .
C9 C10 1.401(3) .
C10 C11 1.429(3) .
C10 C15 1.441(3) .
C11 C12 1.356(3) .
C12 C13 1.430(4) .
C13 C14 1.342(4) .
C14 C15 1.430(3) .
C15 C16 1.381(3) .
C16 C17 1.390(3) .
C17 C18 1.432(3) .
C17 C22 1.433(3) .
C18 C19 1.352(4) .
C19 C20 1.410(4) .
C20 C21 1.352(3) .
C21 C22 1.429(3) .
C23 C24 1.515(2) .
C25 C26 1.505(2) .
C27 C28 1.491(3) .
C29 C30 1.499(3) 2_656
C30 C29 1.499(3) 2_656
C31 C32 1.394(3) .
C31 C44 1.399(2) .
C32 C33 1.429(2) .
C32 C37 1.439(2) .
C33 C34 1.359(3) .
C34 C35 1.406(3) .
C35 C36 1.353(3) .
C36 C37 1.432(3) .
C37 C38 1.391(2) .
C38 C39 1.397(2) .
C39 C44 1.429(2) .
C39 C40 1.430(2) .
C40 C41 1.358(3) .
C41 C42 1.419(3) .
C42 C43 1.358(3) .
C43 C44 1.426(2) .
C45 F1 1.256(3) .
C45 F2 1.284(3) .
C45 F3 1.358(4) .
C45 F3' 1.517(8) .
C45 C46 1.519(3) .
C46 O7 1.231(2) .
C46 O8 1.248(2) .
C47 F6 1.334(3) .
C47 F5 1.334(2) .
C47 F4 1.345(3) .
C47 C48 1.500(3) .
C48 O9 1.231(3) .
C48 O10 1.254(2) .
F1 F3' 1.605(7) .
F2 F3' 1.520(11) .
